data_7035135
loop_
_publ_author_name
'Gilmour, Damon J.'
'Webster, Ruth L.'
'Perry, Mitchell R.'
'Schafer, Laurel L.'

_publ_section_title
;
 Titanium pyridonates for the homo- and copolymerization of rac-lactide
 and \e-caprolactone.
;
_journal_issue 27
_journal_name_full 'Dalton transactions (Cambridge, England : 2003)'
_journal_page_first 12411
_journal_page_last 12419
_journal_paper_doi 10.1039/c5dt01162k
_journal_volume 44
_journal_year 2015
_chemical_formula_moiety 'C16 H24 N4 O2 Ti'
_chemical_formula_sum 'C16 H24 N4 O2 Ti'
_chemical_formula_weight 352.29
_chemical_name_common 'Bis-(6-methyl pyridonate) Titanium di(dimethylamido)'
_chemical_name_systematic
;
 ?
;
_space_group_crystal_system triclinic
_space_group_IT_number 2
_space_group_name_Hall '-P 1'
_space_group_name_H-M_alt 'P -1'
_symmetry_space_group_name_Hall '-P 1'
_symmetry_space_group_name_H-M 'P -1'
_atom_sites_solution_hydrogens geom
_atom_sites_solution_primary direct
_atom_sites_solution_secondary difmap
_audit_creation_date 2014-09-16
_audit_creation_method
;
Olex2 1.2
(compiled 2014.08.28 svn.r2986 for OlexSys, GUI svn.r4874)
;
_audit_update_record
;
2015-02-17 deposited with the CCDC.
2015-05-13 downloaded from the CCDC.
;
_cell_angle_alpha 82.246(4)
_cell_angle_beta 74.710(4)
_cell_angle_gamma 62.042(4)
_cell_formula_units_Z 2
_cell_length_a 8.9799(6)
_cell_length_b 9.3730(6)
_cell_length_c 12.3255(8)
_cell_measurement_reflns_used 4630
_cell_measurement_temperature 100(2)
_cell_measurement_theta_max 56.638
_cell_measurement_theta_min 4.921
_cell_volume 883.83(11)
_computing_molecular_graphics 'Olex2 (Dolomanov et al., 2009)'
_computing_publication_material 'Olex2 (Dolomanov et al., 2009)'
_computing_structure_refinement 'SHELXL-97 (Sheldrick, 1997)'
_diffrn_ambient_temperature 100(2)
_diffrn_measured_fraction_theta_full 0.993
_diffrn_measured_fraction_theta_max 0.993
_diffrn_measurement_device_type 'Bruker X8 APEX II'
_diffrn_measurement_method 'area detector'
_diffrn_radiation_monochromator graphite
_diffrn_radiation_type MoK\a
_diffrn_radiation_wavelength 0.71073
_diffrn_reflns_av_R_equivalents 0.0702
_diffrn_reflns_av_unetI/netI 0.1019
_diffrn_reflns_limit_h_max 12
_diffrn_reflns_limit_h_min -12
_diffrn_reflns_limit_k_max 13
_diffrn_reflns_limit_k_min -12
_diffrn_reflns_limit_l_max 17
_diffrn_reflns_limit_l_min -16
_diffrn_reflns_number 18546
_diffrn_reflns_theta_full 29.98
_diffrn_reflns_theta_max 29.98
_diffrn_reflns_theta_min 1.71
_diffrn_source 'fine-focus sealed tube'
_exptl_absorpt_coefficient_mu 0.498
_exptl_absorpt_correction_T_max 0.9373
_exptl_absorpt_correction_T_min 0.8624
_exptl_absorpt_correction_type multi-scan
_exptl_absorpt_process_details
;
SADABS-2012/1 (Bruker,2012)
;
_exptl_crystal_colour orange
_exptl_crystal_density_diffrn 1.324
_exptl_crystal_density_method 'not measured'
_exptl_crystal_description prisms
_exptl_crystal_F_000 372
_exptl_crystal_size_max 0.16
_exptl_crystal_size_mid 0.16
_exptl_crystal_size_min 0.13
_refine_diff_density_max 0.541
_refine_diff_density_min -0.416
_refine_diff_density_rms 0.089
_refine_ls_extinction_method none
_refine_ls_goodness_of_fit_ref 1.048
_refine_ls_hydrogen_treatment constr
_refine_ls_matrix_type full
_refine_ls_number_parameters 214
_refine_ls_number_reflns 5115
_refine_ls_number_restraints 0
_refine_ls_restrained_S_all 1.048
_refine_ls_R_factor_all 0.1004
_refine_ls_R_factor_gt 0.0621
_refine_ls_shift/su_max 0.000
_refine_ls_shift/su_mean 0.000
_refine_ls_structure_factor_coef Fsqd
_refine_ls_weighting_details 'calc w=1/[\s^2^(Fo^2^)+(0.0418P)^2^+0.4665P] where P=(Fo^2^+2Fc^2^)/3'
_refine_ls_weighting_scheme calc
_refine_ls_wR_factor_gt 0.1188
_refine_ls_wR_factor_ref 0.1306
_reflns_number_gt 3498
_reflns_number_total 5115
_reflns_threshold_expression >2sigma(I)
_cod_data_source_file c5dt01162k2.cif
_cod_data_source_block ls369_0m
_cod_depositor_comments 'Adding full bibliography for 7035131--7035135.cif.'
_cod_original_cell_volume 883.83(10)
_cod_database_code 7035135
_olex2_refinement_description
;
1. Others
 Fixed Uiso: H10(0.03) H04(0.03) H08(0.029) H09(0.034) H02(0.026) H15A(0.036)
 H15B(0.036) H15C(0.036) H03(0.03) H16A(0.036) H16B(0.036) H16C(0.036)
 H13A(0.042) H13B(0.042) H13C(0.042) H06A(0.04) H06B(0.04) H06C(0.04)
 H12A(0.041) H12B(0.041) H12C(0.041) H14A(0.04) H14B(0.04) H14C(0.04)
 Fixed X: H10(-0.094) H04(0.4288) H08(-0.3165) H09(-0.3374) H02(0.6929)
 H15A(0.3625) H15B(0.222) H15C(0.1663) H03(0.6716) H16A(0.214) H16B(0.3159)
 H16C(0.4134) H13A(0.2626) H13B(0.4194) H13C(0.3747) H06A(0.1479) H06B(0.1493)
 H06C(0.0511) H12A(0.2889) H12B(0.2089) H12C(0.3107) H14A(0.1114) H14B(-0.0008)
 H14C(-0.003)
 Fixed Y: H10(0.0276) H04(-0.1872) H08(0.4128) H09(0.2179) H02(-0.1246)
 H15A(0.4525) H15B(0.3933) H15C(0.578) H03(-0.2858) H16A(0.7268) H16B(0.6392)
 H16C(0.6118) H13A(0.4259) H13B(0.3207) H13C(0.5013) H06A(0.1943) H06B(0.025)
 H06C(0.1465) H12A(0.0582) H12B(-0.0603) H12C(-0.0742) H14A(0.7145)
 H14B(0.6709) H14C(0.6359)
 Fixed Z: H10(0.6464) H04(0.9881) H08(0.8464) H09(0.7625) H02(0.6828)
 H15A(0.9451) H15B(0.9571) H15C(0.9632) H03(0.8393) H16A(0.799) H16B(0.6836)
 H16C(0.7788) H13A(0.4277) H13B(0.4836) H13C(0.4503) H06A(1.0477) H06B(1.0688)
 H06C(0.9815) H12A(0.532) H12B(0.5376) H12C(0.6273) H14A(0.5531) H14B(0.6599)
 H14C(0.5397)
;
_olex2_submission_special_instructions 'No special instructions were received'

loop_
_space_group_symop_id
_space_group_symop_operation_xyz
1 'x, y, z'
2 '-x, -y, -z'

loop_
_atom_site_label
_atom_site_type_symbol
_atom_site_fract_x
_atom_site_fract_y
_atom_site_fract_z
_atom_site_U_iso_or_equiv
_atom_site_adp_type
_atom_site_occupancy
_atom_site_symmetry_multiplicity
_atom_site_calc_flag
_atom_site_refinement_flags
Ti01 Ti 0.22341(6) 0.36381(5) 0.72737(4) 0.01435(13) Uani 1 1 d .
O01 O 0.4582(2) 0.18002(19) 0.66134(15) 0.0189(4) Uani 1 1 d .
O02 O -0.0273(2) 0.44572(19) 0.80891(15) 0.0185(4) Uani 1 1 d .
N02 N 0.0785(3) 0.2326(2) 0.70118(18) 0.0168(5) Uani 1 1 d .
N03 N 0.2129(3) 0.4774(2) 0.58905(18) 0.0170(5) Uani 1 1 d .
N01 N 0.3291(3) 0.1338(2) 0.83293(19) 0.0177(5) Uani 1 1 d .
N04 N 0.2711(3) 0.4931(2) 0.80712(18) 0.0173(5) Uani 1 1 d .
C01 C 0.4666(3) 0.0747(3) 0.7438(2) 0.0171(5) Uani 1 1 d .
C05 C 0.3122(3) 0.0367(3) 0.9219(2) 0.0200(6) Uani 1 1 d .
C07 C -0.0617(3) 0.3421(3) 0.7707(2) 0.0175(5) Uani 1 1 d .
C11 C 0.0691(4) 0.1154(3) 0.6553(2) 0.0208(6) Uani 1 1 d .
C10 C -0.0866(4) 0.1080(3) 0.6780(2) 0.0254(6) Uani 1 1 d .
H10 H -0.0940 0.0276 0.6464 0.030 Uiso 1 1 calc R
C04 C 0.4397(4) -0.1214(3) 0.9261(2) 0.0250(6) Uani 1 1 d .
H04 H 0.4288 -0.1872 0.9881 0.030 Uiso 1 1 calc R
C08 C -0.2211(3) 0.3385(3) 0.7973(2) 0.0242(6) Uani 1 1 d .
H08 H -0.3165 0.4128 0.8464 0.029 Uiso 1 1 calc R
C09 C -0.2322(4) 0.2214(3) 0.7485(2) 0.0284(7) Uani 1 1 d .
H09 H -0.3374 0.2179 0.7625 0.034 Uiso 1 1 calc R
C02 C 0.5987(3) -0.0852(3) 0.7438(2) 0.0220(6) Uani 1 1 d .
H02 H 0.6929 -0.1246 0.6828 0.026 Uiso 1 1 calc R
C15 C 0.2540(4) 0.4779(3) 0.9285(2) 0.0240(6) Uani 1 1 d .
H15A H 0.3625 0.4525 0.9451 0.036 Uiso 1 1 calc R
H15B H 0.2220 0.3933 0.9571 0.036 Uiso 1 1 calc R
H15C H 0.1663 0.5780 0.9632 0.036 Uiso 1 1 calc R
C03 C 0.5845(3) -0.1808(3) 0.8362(2) 0.0249(6) Uani 1 1 d .
H03 H 0.6716 -0.2858 0.8393 0.030 Uiso 1 1 calc R
C16 C 0.3066(3) 0.6294(3) 0.7634(2) 0.0238(6) Uani 1 1 d .
H16A H 0.2140 0.7268 0.7990 0.036 Uiso 1 1 calc R
H16B H 0.3159 0.6392 0.6836 0.036 Uiso 1 1 calc R
H16C H 0.4134 0.6118 0.7788 0.036 Uiso 1 1 calc R
C13 C 0.3271(4) 0.4270(3) 0.4782(2) 0.0283(7) Uani 1 1 d .
H13A H 0.2626 0.4259 0.4277 0.042 Uiso 1 1 calc R
H13B H 0.4194 0.3207 0.4836 0.042 Uiso 1 1 calc R
H13C H 0.3747 0.5013 0.4503 0.042 Uiso 1 1 calc R
C06 C 0.1506(4) 0.1070(3) 1.0132(2) 0.0268(6) Uani 1 1 d .
H06A H 0.1479 0.1943 1.0477 0.040 Uiso 1 1 calc R
H06B H 0.1493 0.0250 1.0688 0.040 Uiso 1 1 calc R
H06C H 0.0511 0.1465 0.9815 0.040 Uiso 1 1 calc R
C12 C 0.2343(4) -0.0007(3) 0.5814(2) 0.0271(6) Uani 1 1 d .
H12A H 0.2889 0.0582 0.5320 0.041 Uiso 1 1 calc R
H12B H 0.2089 -0.0603 0.5376 0.041 Uiso 1 1 calc R
H12C H 0.3107 -0.0742 0.6273 0.041 Uiso 1 1 calc R
C14 C 0.0676(4) 0.6386(3) 0.5851(2) 0.0266(6) Uani 1 1 d .
H14A H 0.1114 0.7145 0.5531 0.040 Uiso 1 1 calc R
H14B H -0.0008 0.6709 0.6599 0.040 Uiso 1 1 calc R
H14C H -0.0030 0.6359 0.5397 0.040 Uiso 1 1 calc R

loop_
_atom_site_aniso_label
_atom_site_aniso_U_11
_atom_site_aniso_U_22
_atom_site_aniso_U_33
_atom_site_aniso_U_23
_atom_site_aniso_U_13
_atom_site_aniso_U_12
Ti01 0.0115(2) 0.01114(19) 0.0167(3) 0.00077(16) -0.00254(17) -0.00276(16)
O01 0.0150(9) 0.0157(8) 0.0191(10) 0.0009(7) -0.0015(7) -0.0030(7)
O02 0.0136(9) 0.0156(8) 0.0228(10) 0.0002(7) -0.0024(7) -0.0047(7)
N02 0.0175(11) 0.0154(9) 0.0182(12) 0.0029(8) -0.0073(9) -0.0072(8)
N03 0.0146(11) 0.0163(10) 0.0171(12) 0.0017(8) -0.0032(9) -0.0051(8)
N01 0.0129(10) 0.0149(10) 0.0248(13) -0.0005(9) -0.0054(9) -0.0052(8)
N04 0.0126(10) 0.0165(10) 0.0184(12) -0.0008(8) -0.0020(9) -0.0038(8)
C01 0.0132(12) 0.0163(11) 0.0227(15) 0.0013(10) -0.0088(11) -0.0054(9)
C05 0.0194(13) 0.0187(12) 0.0235(15) 0.0045(11) -0.0097(11) -0.0088(10)
C07 0.0136(12) 0.0171(11) 0.0191(14) 0.0045(10) -0.0055(10) -0.0053(10)
C11 0.0292(15) 0.0198(12) 0.0158(14) 0.0057(10) -0.0125(12) -0.0109(11)
C10 0.0331(16) 0.0303(14) 0.0259(16) 0.0092(12) -0.0166(13) -0.0224(13)
C04 0.0266(15) 0.0192(12) 0.0284(16) 0.0069(11) -0.0116(12) -0.0088(11)
C08 0.0188(14) 0.0241(13) 0.0278(16) 0.0073(11) -0.0073(12) -0.0091(11)
C09 0.0244(15) 0.0363(15) 0.0318(18) 0.0126(13) -0.0141(13) -0.0190(13)
C02 0.0145(13) 0.0185(12) 0.0292(16) -0.0025(11) -0.0061(11) -0.0032(10)
C15 0.0277(15) 0.0184(12) 0.0228(15) -0.0020(11) -0.0071(12) -0.0067(11)
C03 0.0226(14) 0.0138(11) 0.0375(18) 0.0038(11) -0.0172(13) -0.0034(10)
C16 0.0230(15) 0.0206(12) 0.0292(17) -0.0001(11) -0.0067(12) -0.0108(11)
C13 0.0270(15) 0.0288(14) 0.0204(16) 0.0024(12) -0.0030(12) -0.0076(12)
C06 0.0264(15) 0.0255(14) 0.0239(16) 0.0084(11) -0.0054(12) -0.0104(12)
C12 0.0359(17) 0.0228(13) 0.0268(17) -0.0041(12) -0.0070(13) -0.0157(12)
C14 0.0254(15) 0.0213(13) 0.0257(16) 0.0071(11) -0.0073(12) -0.0058(11)

loop_
_atom_type_symbol
_atom_type_description
_atom_type_scat_dispersion_real
_atom_type_scat_dispersion_imag
_atom_type_scat_source
C C 0.0033 0.0016 'International Tables Vol C Tables 4.2.6.8 and 6.1.1.4'
H H 0.0000 0.0000 'International Tables Vol C Tables 4.2.6.8 and 6.1.1.4'
N N 0.0061 0.0033 'International Tables Vol C Tables 4.2.6.8 and 6.1.1.4'
O O 0.0106 0.0060 'International Tables Vol C Tables 4.2.6.8 and 6.1.1.4'
Ti Ti 0.2776 0.4457 'International Tables Vol C Tables 4.2.6.8 and 6.1.1.4'

loop_
_geom_angle_atom_site_label_1
_geom_angle_atom_site_label_2
_geom_angle_atom_site_label_3
_geom_angle
O01 Ti01 N02 92.69(7)
O01 Ti01 N01 61.58(7)
O01 Ti01 C01 29.97(7)
O01 Ti01 C07 123.24(7)
O02 Ti01 O01 150.93(7)
O02 Ti01 N02 62.10(7)
O02 Ti01 N01 96.81(7)
O02 Ti01 C01 125.61(8)
O02 Ti01 C07 30.45(7)
N02 Ti01 N01 77.57(7)
N02 Ti01 C01 83.65(7)
N02 Ti01 C07 31.66(7)
N03 Ti01 O01 92.47(8)
N03 Ti01 O02 103.50(8)
N03 Ti01 N02 95.39(8)
N03 Ti01 N01 152.30(8)
N03 Ti01 N04 99.94(9)
N03 Ti01 C01 121.69(9)
N03 Ti01 C07 100.63(9)
N01 Ti01 C01 31.64(7)
N01 Ti01 C07 87.41(8)
N04 Ti01 O01 105.52(8)
N04 Ti01 O02 95.59(8)
N04 Ti01 N02 155.52(8)
N04 Ti01 N01 96.59(8)
N04 Ti01 C01 103.95(8)
N04 Ti01 C07 125.53(8)
C07 Ti01 C01 106.74(8)
C01 O01 Ti01 99.03(14)
C07 O02 Ti01 98.82(14)
C07 N02 Ti01 86.73(14)
C11 N02 Ti01 152.39(18)
C11 N02 C07 120.9(2)
C13 N03 Ti01 129.54(17)
C13 N03 C14 111.6(2)
C14 N03 Ti01 118.76(17)
C01 N01 Ti01 86.55(15)
C05 N01 Ti01 152.46(17)
C05 N01 C01 120.1(2)
C15 N04 Ti01 121.94(17)
C15 N04 C16 110.2(2)
C16 N04 Ti01 127.48(18)
O01 C01 Ti01 51.00(11)
O01 C01 N01 112.7(2)
O01 C01 C02 125.9(2)
N01 C01 Ti01 61.81(12)
N01 C01 C02 121.4(2)
C02 C01 Ti01 175.3(2)
N01 C05 C04 120.5(2)
N01 C05 C06 117.1(2)
C04 C05 C06 122.5(2)
O02 C07 Ti01 50.73(11)
O02 C07 N02 112.3(2)
O02 C07 C08 126.1(2)
N02 C07 Ti01 61.61(13)
N02 C07 C08 121.5(2)
C08 C07 Ti01 176.82(19)
N02 C11 C10 119.7(2)
N02 C11 C12 115.8(2)
C10 C11 C12 124.4(2)
C11 C10 C09 119.8(2)
C05 C04 C03 119.5(3)
C09 C08 C07 117.7(3)
C08 C09 C10 120.3(3)
C03 C02 C01 118.2(2)
C02 C03 C04 120.3(2)

loop_
_geom_bond_atom_site_label_1
_geom_bond_atom_site_label_2
_geom_bond_distance
Ti01 O01 2.0352(17)
Ti01 O02 2.0155(17)
Ti01 N02 2.267(2)
Ti01 N03 1.884(2)
Ti01 N01 2.284(2)
Ti01 N04 1.910(2)
Ti01 C01 2.586(2)
Ti01 C07 2.573(3)
O01 C01 1.308(3)
O02 C07 1.319(3)
N02 C07 1.352(3)
N02 C11 1.347(3)
N03 C13 1.457(3)
N03 C14 1.467(3)
N01 C01 1.359(3)
N01 C05 1.352(3)
N04 C15 1.457(3)
N04 C16 1.460(3)
C01 C02 1.409(3)
C05 C04 1.389(3)
C05 C06 1.499(4)
C07 C08 1.398(4)
C11 C10 1.385(4)
C11 C12 1.502(4)
C10 C09 1.393(4)
C04 C03 1.398(4)
C08 C09 1.374(4)
C02 C03 1.368(4)
